data_7110692
loop_
_publ_author_name
'Kimblin, Clare'
'Bridgewater, Brian M.'
'Churchill, David G.'
'Parkin, Gerard'

_publ_section_title
;
 Mononuclear tris(2-mercapto-1-arylimidazolyl)hydroborato complexes of
 zinc, [TmAr]ZnX: structural evidence that a sulfur rich coordination
 environment promotes the formation of a tetrahedral alcohol complex in a
 synthetic analogue of LADH
;
_journal_issue 22
_journal_name_full 'Chemical Communications'
_journal_page_first 2301
_journal_paper_doi 10.1039/a906561j
_journal_year 1999
_chemical_formula_sum 'C28 H23 B Cl3 I N6 S3 Zn'
_chemical_formula_weight 849.13
_chemical_name_systematic
; 

 ? 

;
_space_group_IT_number 33
_symmetry_cell_setting orthorhombic
_symmetry_space_group_name_Hall 'P 2c -2n'
_symmetry_space_group_name_H-M 'P n a 21'
_atom_sites_solution_hydrogens geom
_atom_sites_solution_primary direct
_atom_sites_solution_secondary difmap
_audit_creation_method SHELXL-97
_cell_angle_alpha 90.00
_cell_angle_beta 90.00
_cell_angle_gamma 90.00
_cell_formula_units_Z 4
_cell_length_a 18.6903(15)
_cell_length_b 12.3699(10)
_cell_length_c 14.2711(10)
_cell_measurement_temperature 203(2)
_cell_volume 3299.4(4)
_computing_cell_refinement 'Bruker SMART'
_computing_data_collection 'Bruker SMART'
_computing_data_reduction 'Bruker SHELXTL'
_computing_molecular_graphics 'Bruker SHELXTL'
_computing_publication_material 'Bruker SHELXTL'
_computing_structure_refinement 'SHELXL-97 (Sheldrick, 1997)'
_computing_structure_solution 'SHELXS-97 (Sheldrick, 1990)'
_diffrn_ambient_temperature 203(2)
_diffrn_measured_fraction_theta_full 0.946
_diffrn_measured_fraction_theta_max 0.946
_diffrn_measurement_device_type 'CCD area detector'
_diffrn_measurement_method 'phi and omega scans'
_diffrn_radiation_monochromator graphite
_diffrn_radiation_source 'fine-focus sealed tube'
_diffrn_radiation_type MoK\a
_diffrn_radiation_wavelength 0.71073
_diffrn_reflns_av_R_equivalents 0.0743
_diffrn_reflns_av_sigmaI/netI 0.0802
_diffrn_reflns_limit_h_max 24
_diffrn_reflns_limit_h_min -24
_diffrn_reflns_limit_k_max 14
_diffrn_reflns_limit_k_min -15
_diffrn_reflns_limit_l_max 17
_diffrn_reflns_limit_l_min -18
_diffrn_reflns_number 23786
_diffrn_reflns_theta_full 28.29
_diffrn_reflns_theta_max 28.29
_diffrn_reflns_theta_min 1.97
_exptl_absorpt_coefficient_mu 2.143
_exptl_absorpt_correction_T_max 0.8142
_exptl_absorpt_correction_T_min 0.6738
_exptl_absorpt_correction_type none
_exptl_crystal_density_diffrn 1.709
_exptl_crystal_density_method 'not measured'
_exptl_crystal_F_000 1680
_exptl_crystal_size_max 0.20
_exptl_crystal_size_mid 0.10
_exptl_crystal_size_min 0.10
_refine_diff_density_max 0.527
_refine_diff_density_min -0.443
_refine_diff_density_rms 0.099
_refine_ls_abs_structure_details 'Flack H D (1983), Acta Cryst. A39, 876-881'
_refine_ls_abs_structure_Flack 0.000(15)
_refine_ls_extinction_coef 0.00023(7)
_refine_ls_extinction_expression Fc^*^=kFc[1+0.001xFc^2^\l^3^/sin(2\q)]^-1/4^
_refine_ls_extinction_method SHELXL
_refine_ls_goodness_of_fit_ref 0.960
_refine_ls_hydrogen_treatment mixed
_refine_ls_matrix_type full
_refine_ls_number_parameters 393
_refine_ls_number_reflns 6487
_refine_ls_number_restraints 1
_refine_ls_restrained_S_all 0.960
_refine_ls_R_factor_all 0.0776
_refine_ls_R_factor_gt 0.0417
_refine_ls_shift/su_max 0.042
_refine_ls_shift/su_mean 0.001
_refine_ls_structure_factor_coef Fsqd
_refine_ls_weighting_details 'calc w=1/[\s^2^(Fo^2^)+(0.0239P)^2^+0.0000P] where P=(Fo^2^+2Fc^2^)/3'
_refine_ls_weighting_scheme calc
_refine_ls_wR_factor_gt 0.0614
_refine_ls_wR_factor_ref 0.0693
_reflns_number_gt 4619
_reflns_number_total 6487
_reflns_threshold_expression >2sigma(I)
_cod_data_source_file 906561jsup1.cif
_cod_data_source_block zns33
_cod_depositor_comments
;
The following automatic conversions were performed:

'_symmetry_cell_setting' value 'Orthorhombic' changed to
'orthorhombic' according to
/home/saulius/struct/CIF-dictionaries/cif_core.dic dictionary named
'cif_core.dic' version 2.4.2 from 2011-04-26.

Automatic conversion script
Id: cif_fix_values 1891 2012-01-12 08:04:46Z andrius 
;
_cod_original_sg_symbol_H-M Pna2(1)
_cod_database_code 7110692

loop_
_symmetry_equiv_pos_as_xyz
'x, y, z'
'-x, -y, z+1/2'
'x+1/2, -y+1/2, z'
'-x+1/2, y+1/2, z+1/2'

loop_
_atom_site_label
_atom_site_type_symbol
_atom_site_fract_x
_atom_site_fract_y
_atom_site_fract_z
_atom_site_U_iso_or_equiv
_atom_site_adp_type
_atom_site_occupancy
_atom_site_symmetry_multiplicity
_atom_site_calc_flag
_atom_site_refinement_flags
Zn Zn 0.72365(3) -0.24817(5) 0.75611(5) 0.02472(14) Uani 1 1 d .
I I 0.641322(18) -0.26973(3) 0.61401(2) 0.02999(10) Uani 1 1 d .
S1 S 0.65590(7) -0.24807(11) 0.89642(10) 0.0267(4) Uani 1 1 d .
S2 S 0.79386(7) -0.09038(10) 0.75922(10) 0.0258(3) Uani 1 1 d .
S3 S 0.80564(8) -0.39203(11) 0.77174(9) 0.0247(3) Uani 1 1 d .
N11 N 0.7713(2) -0.1453(3) 0.9783(3) 0.0220(10) Uani 1 1 d .
N12 N 0.6744(2) -0.0484(4) 0.9738(3) 0.0265(11) Uani 1 1 d .
N21 N 0.8824(2) -0.2015(4) 0.8842(3) 0.0233(11) Uani 1 1 d .
N22 N 0.9319(2) -0.1567(4) 0.7508(3) 0.0253(11) Uani 1 1 d .
N31 N 0.8035(2) -0.3470(3) 0.9620(3) 0.0246(11) Uani 1 1 d .
N32 N 0.7525(3) -0.4999(3) 0.9224(3) 0.0252(11) Uani 1 1 d .
C11 C 0.7032(3) -0.1457(4) 0.9502(3) 0.0236(12) Uani 1 1 d .
C12 C 0.7853(3) -0.0460(4) 1.0205(4) 0.0283(14) Uani 1 1 d .
H12A H 0.8292 -0.0246 1.0468 0.034 Uiso 1 1 calc R
C13 C 0.7260(3) 0.0136(5) 1.0172(4) 0.0301(15) Uani 1 1 d .
H13A H 0.7204 0.0844 1.0400 0.036 Uiso 1 1 calc R
C21 C 0.8709(3) -0.1512(4) 0.8003(3) 0.0211(12) Uani 1 1 d .
C22 C 0.9528(3) -0.2374(5) 0.8839(4) 0.0281(13) Uani 1 1 d .
H22A H 0.9755 -0.2740 0.9334 0.034 Uiso 1 1 calc R
C23 C 0.9832(3) -0.2116(4) 0.8021(4) 0.0292(13) Uani 1 1 d .
H23A H 1.0301 -0.2275 0.7831 0.035 Uiso 1 1 calc R
C31 C 0.7869(3) -0.4114(4) 0.8895(3) 0.0215(12) Uani 1 1 d .
C32 C 0.7783(3) -0.3967(4) 1.0431(4) 0.0283(14) Uani 1 1 d .
H32A H 0.7827 -0.3690 1.1042 0.034 Uiso 1 1 calc R
C33 C 0.7467(3) -0.4901(5) 1.0203(4) 0.0300(15) Uani 1 1 d .
H33A H 0.7250 -0.5395 1.0615 0.036 Uiso 1 1 calc R
C41 C 0.6023(3) -0.0149(5) 0.9591(5) 0.0349(15) Uani 1 1 d .
C42 C 0.5612(4) 0.0176(5) 1.0346(5) 0.053(2) Uani 1 1 d .
H42A H 0.5803 0.0164 1.0955 0.063 Uiso 1 1 calc R
C43 C 0.4924(5) 0.0514(6) 1.0198(8) 0.076(3) Uani 1 1 d .
H43A H 0.4644 0.0738 1.0710 0.092 Uiso 1 1 calc R
C44 C 0.4635(4) 0.0529(7) 0.9303(9) 0.086(3) Uani 1 1 d .
H44A H 0.4164 0.0772 0.9208 0.103 Uiso 1 1 calc R
C45 C 0.5038(5) 0.0190(6) 0.8558(8) 0.068(2) Uani 1 1 d .
H45A H 0.4836 0.0174 0.7955 0.081 Uiso 1 1 calc R
C46 C 0.5736(4) -0.0129(5) 0.8683(5) 0.0464(18) Uani 1 1 d .
H46A H 0.6018 -0.0330 0.8167 0.056 Uiso 1 1 calc R
C51 C 0.9425(3) -0.1192(4) 0.6560(4) 0.0256(13) Uani 1 1 d .
C52 C 0.9770(4) -0.0237(5) 0.6403(4) 0.0447(19) Uani 1 1 d .
H52A H 0.9916 0.0194 0.6910 0.054 Uiso 1 1 calc R
C53 C 0.9904(4) 0.0093(6) 0.5492(5) 0.051(2) Uani 1 1 d .
H53A H 1.0134 0.0755 0.5378 0.061 Uiso 1 1 calc R
C54 C 0.9699(4) -0.0550(6) 0.4763(5) 0.050(2) Uani 1 1 d .
H54A H 0.9778 -0.0317 0.4145 0.061 Uiso 1 1 calc R
C55 C 0.9379(4) -0.1532(7) 0.4919(4) 0.049(2) Uani 1 1 d .
H55A H 0.9258 -0.1984 0.4414 0.059 Uiso 1 1 calc R
C56 C 0.9237(4) -0.1847(5) 0.5824(4) 0.0409(17) Uani 1 1 d .
H56A H 0.9011 -0.2512 0.5939 0.049 Uiso 1 1 calc R
C71 C 0.7210(3) -0.5861(4) 0.8699(4) 0.0268(13) Uani 1 1 d .
C72 C 0.6724(3) -0.5637(5) 0.7997(4) 0.0274(13) Uani 1 1 d .
H72A H 0.6611 -0.4918 0.7843 0.033 Uiso 1 1 calc R
C73 C 0.6401(3) -0.6493(5) 0.7520(4) 0.0328(13) Uani 1 1 d .
H73A H 0.6065 -0.6348 0.7046 0.039 Uiso 1 1 calc R
C74 C 0.6570(4) -0.7543(6) 0.7736(4) 0.0390(17) Uani 1 1 d .
H74A H 0.6345 -0.8114 0.7417 0.047 Uiso 1 1 calc R
C75 C 0.7072(4) -0.7760(5) 0.8427(4) 0.0402(16) Uani 1 1 d .
H75A H 0.7198 -0.8479 0.8565 0.048 Uiso 1 1 calc R
C76 C 0.7389(3) -0.6913(5) 0.8913(4) 0.0313(14) Uani 1 1 d .
H76A H 0.7725 -0.7058 0.9387 0.038 Uiso 1 1 calc R
B B 0.8328(3) -0.2307(5) 0.9680(4) 0.0215(14) Uani 1 1 d .
H1 H 0.862(3) -0.229(4) 1.032(4) 0.026 Uiso 1 1 d .
C01 C 0.8974(3) -0.7742(6) 0.6917(5) 0.0509(19) Uani 1 1 d .
H01A H 0.8809 -0.8357 0.6529 0.061 Uiso 1 1 calc R
Cl1 Cl 0.90845(12) -0.81878(17) 0.80764(14) 0.0705(6) Uani 1 1 d .
Cl2 Cl 0.83417(10) -0.67118(17) 0.68508(13) 0.0621(6) Uani 1 1 d .
Cl3 Cl 0.98034(10) -0.72687(16) 0.64692(13) 0.0644(6) Uani 1 1 d .

loop_
_atom_site_aniso_label
_atom_site_aniso_U_11
_atom_site_aniso_U_22
_atom_site_aniso_U_33
_atom_site_aniso_U_23
_atom_site_aniso_U_13
_atom_site_aniso_U_12
Zn 0.0238(3) 0.0285(3) 0.0218(3) -0.0002(3) -0.0017(3) 0.0006(3)
I 0.02593(16) 0.0418(2) 0.02221(15) -0.0005(3) -0.0036(2) 0.00130(18)
S1 0.0246(8) 0.0299(10) 0.0255(6) -0.0051(6) 0.0007(6) -0.0018(6)
S2 0.0224(8) 0.0268(7) 0.0281(7) 0.0051(7) -0.0030(7) 0.0015(6)
S3 0.0298(8) 0.0267(8) 0.0176(7) 0.0007(6) 0.0018(6) 0.0024(6)
N11 0.020(3) 0.030(3) 0.016(2) -0.0064(19) -0.002(2) -0.004(2)
N12 0.028(3) 0.023(3) 0.029(3) -0.002(2) 0.004(2) 0.002(2)
N21 0.021(3) 0.024(3) 0.025(2) 0.000(2) -0.0039(19) 0.0034(19)
N22 0.021(3) 0.031(3) 0.024(2) -0.002(2) 0.002(2) -0.001(2)
N31 0.027(3) 0.028(3) 0.018(2) 0.0014(19) -0.001(2) 0.000(2)
N32 0.034(3) 0.023(3) 0.019(2) 0.0030(19) -0.004(2) -0.002(2)
C11 0.031(3) 0.021(3) 0.019(3) 0.003(2) 0.003(2) -0.006(2)
C12 0.032(4) 0.026(4) 0.027(3) -0.003(3) -0.005(3) -0.004(3)
C13 0.040(4) 0.027(4) 0.023(3) -0.004(3) 0.001(3) -0.010(3)
C21 0.024(3) 0.018(3) 0.021(3) 0.001(2) -0.001(2) 0.001(2)
C22 0.021(3) 0.031(4) 0.032(3) 0.002(3) -0.006(2) 0.005(3)
C23 0.023(3) 0.034(4) 0.030(3) 0.000(3) -0.002(3) 0.008(3)
C31 0.026(3) 0.024(3) 0.014(3) 0.005(2) 0.000(2) 0.002(2)
C32 0.032(4) 0.034(4) 0.019(3) 0.005(2) -0.002(3) -0.004(3)
C33 0.041(4) 0.031(4) 0.018(3) 0.001(3) 0.000(3) -0.004(3)
C41 0.034(4) 0.016(4) 0.054(4) 0.004(3) -0.001(3) 0.002(3)
C42 0.050(5) 0.040(5) 0.068(5) -0.001(4) 0.009(4) 0.011(4)
C43 0.043(6) 0.048(5) 0.139(9) 0.005(6) 0.040(6) 0.017(4)
C44 0.031(5) 0.040(5) 0.186(12) 0.000(7) -0.011(7) 0.003(4)
C45 0.045(5) 0.045(6) 0.112(7) 0.015(5) -0.026(5) -0.001(4)
C46 0.034(4) 0.035(4) 0.070(5) 0.007(3) -0.009(4) 0.000(3)
C51 0.021(3) 0.025(3) 0.031(3) 0.002(3) -0.001(3) 0.006(3)
C52 0.070(5) 0.031(4) 0.034(4) 0.000(3) 0.006(3) -0.003(3)
C53 0.069(6) 0.042(5) 0.042(4) 0.008(4) 0.018(4) -0.008(4)
C54 0.041(4) 0.078(6) 0.032(4) 0.019(4) 0.009(3) 0.019(4)
C55 0.048(5) 0.075(6) 0.025(4) -0.012(4) 0.002(3) 0.004(4)
C56 0.048(4) 0.045(4) 0.030(4) 0.002(3) -0.003(3) -0.004(3)
C71 0.032(3) 0.026(3) 0.022(3) 0.001(2) 0.002(3) -0.007(3)
C72 0.027(3) 0.030(3) 0.025(3) 0.004(2) 0.000(3) -0.002(3)
C73 0.035(3) 0.040(4) 0.023(3) 0.000(3) -0.004(3) -0.012(3)
C74 0.055(4) 0.035(4) 0.028(4) -0.003(3) 0.007(3) -0.029(3)
C75 0.055(5) 0.025(4) 0.042(4) 0.001(3) 0.007(3) -0.001(3)
C76 0.034(4) 0.031(4) 0.028(3) 0.005(3) -0.002(3) 0.004(3)
B 0.023(3) 0.021(4) 0.021(3) 0.001(3) 0.001(3) 0.002(3)
C01 0.042(4) 0.051(5) 0.061(4) -0.001(4) 0.006(4) 0.018(4)
Cl1 0.0896(17) 0.0668(15) 0.0552(11) 0.0173(10) -0.0075(11) 0.0237(13)
Cl2 0.0545(12) 0.0796(14) 0.0521(10) 0.0193(10) 0.0099(9) 0.0289(10)
Cl3 0.0475(11) 0.0649(13) 0.0808(14) 0.0061(10) 0.0057(9) 0.0093(10)

loop_
_atom_type_symbol
_atom_type_description
_atom_type_scat_dispersion_real
_atom_type_scat_dispersion_imag
_atom_type_scat_source
C C 0.0033 0.0016 'International Tables Vol C Tables 4.2.6.8 and 6.1.1.4'
H H 0.0000 0.0000 'International Tables Vol C Tables 4.2.6.8 and 6.1.1.4'
B B 0.0013 0.0007 'International Tables Vol C Tables 4.2.6.8 and 6.1.1.4'
N N 0.0061 0.0033 'International Tables Vol C Tables 4.2.6.8 and 6.1.1.4'
S S 0.1246 0.1234 'International Tables Vol C Tables 4.2.6.8 and 6.1.1.4'
Zn Zn 0.2839 1.4301 'International Tables Vol C Tables 4.2.6.8 and 6.1.1.4'
I I -0.4742 1.8119 'International Tables Vol C Tables 4.2.6.8 and 6.1.1.4'
Cl Cl 0.1484 0.1585 'International Tables Vol C Tables 4.2.6.8 and 6.1.1.4'

loop_
_geom_angle_atom_site_label_1
_geom_angle_atom_site_label_2
_geom_angle_atom_site_label_3
_geom_angle
S2 Zn S3 105.17(5)
S2 Zn S1 106.37(6)
S3 Zn S1 105.53(5)
S2 Zn I 115.90(5)
S3 Zn I 112.76(4)
S1 Zn I 110.39(4)
C11 S1 Zn 95.86(17)
C21 S2 Zn 96.33(18)
C31 S3 Zn 93.72(18)
C11 N11 C12 108.2(5)
C11 N11 B 132.0(5)
C12 N11 B 119.8(5)
C11 N12 C13 109.1(5)
C11 N12 C41 126.5(5)
C13 N12 C41 124.4(5)
C21 N21 C22 107.1(4)
C21 N21 B 133.2(4)
C22 N21 B 119.5(4)
C21 N22 C23 109.6(5)
C21 N22 C51 126.3(5)
C23 N22 C51 124.0(5)
C31 N31 C32 107.5(4)
C31 N31 B 132.8(4)
C32 N31 B 119.1(5)
C31 N32 C33 108.1(4)
C31 N32 C71 128.1(4)
C33 N32 C71 123.6(5)
N11 C11 N12 107.4(4)
N11 C11 S1 128.7(4)
N12 C11 S1 123.8(4)
C13 C12 N11 108.4(5)
C12 C13 N12 106.8(5)
N22 C21 N21 107.6(5)
N22 C21 S2 123.5(4)
N21 C21 S2 128.9(4)
C23 C22 N21 109.1(5)
C22 C23 N22 106.6(5)
N31 C31 N32 108.8(4)
N31 C31 S3 128.2(4)
N32 C31 S3 123.0(4)
C33 C32 N31 109.1(5)
C32 C33 N32 106.5(5)
C42 C41 C46 120.2(6)
C42 C41 N12 119.7(6)
C46 C41 N12 120.1(6)
C43 C42 C41 119.4(8)
C42 C43 C44 120.8(8)
C45 C44 C43 119.7(8)
C44 C45 C46 120.7(10)
C45 C46 C41 119.2(8)
C52 C51 C56 120.4(5)
C52 C51 N22 119.8(5)
C56 C51 N22 119.5(5)
C51 C52 C53 119.7(6)
C54 C53 C52 119.5(7)
C53 C54 C55 121.0(7)
C54 C55 C56 119.1(7)
C51 C56 C55 120.2(6)
C76 C71 C72 120.7(5)
C76 C71 N32 119.2(5)
C72 C71 N32 120.1(5)
C71 C72 C73 119.1(5)
C74 C73 C72 120.6(6)
C73 C74 C75 119.9(6)
C74 C75 C76 119.8(6)
C71 C76 C75 119.8(6)
N31 B N21 112.7(5)
N31 B N11 111.9(5)
N21 B N11 110.7(5)
Cl2 C01 Cl1 111.2(4)
Cl2 C01 Cl3 109.4(4)
Cl1 C01 Cl3 109.8(4)

loop_
_geom_bond_atom_site_label_1
_geom_bond_atom_site_label_2
_geom_bond_distance
Zn S2 2.3523(15)
Zn S3 2.3590(15)
Zn S1 2.3692(15)
Zn I 2.5596(7)
S1 C11 1.725(5)
S2 C21 1.727(5)
S3 C31 1.734(5)
N11 C11 1.334(6)
N11 C12 1.393(7)
N11 B 1.568(7)
N12 C11 1.361(6)
N12 C13 1.379(7)
N12 C41 1.426(7)
N21 C21 1.366(6)
N21 C22 1.388(6)
N21 B 1.556(8)
N22 C21 1.344(6)
N22 C23 1.383(7)
N22 C51 1.445(7)
N31 C31 1.343(6)
N31 C32 1.393(6)
N31 B 1.542(8)
N32 C31 1.353(6)
N32 C33 1.406(6)
N32 C71 1.430(7)
C12 C13 1.332(8)
C22 C23 1.337(7)
C32 C33 1.338(8)
C41 C42 1.383(9)
C41 C46 1.402(9)
C42 C43 1.368(10)
C43 C44 1.388(12)
C44 C45 1.369(13)
C45 C46 1.374(10)
C51 C52 1.364(8)
C51 C56 1.372(7)
C52 C53 1.384(8)
C53 C54 1.364(10)
C54 C55 1.373(10)
C55 C56 1.374(8)
C71 C76 1.378(7)
C71 C72 1.381(7)
C72 C73 1.396(7)
C73 C74 1.371(9)
C74 C75 1.388(9)
C75 C76 1.390(8)
C01 Cl2 1.740(6)
C01 Cl1 1.756(7)
C01 Cl3 1.777(7)
